data_1520458
loop_
_publ_author_name
'Adler, Philip D. F.'
'Threlfall, Terence L.'
'Tizzard, Graham J.'
'Coles, Simon J.'

_publ_section_title
;
 C13H6F5N
;
_journal_name_full 'Crystal Structure Report Archive'
_journal_page_first 1313
_journal_year 2010
_chemical_formula_moiety 'C13 H6 F5 N'
_chemical_formula_sum 'C13 H6 F5 N'
_chemical_formula_weight 271.19
_chemical_name_common (E)-N-(2,4-difluorobenzylidene)-2,3,6-trifluoroaniline
_chemical_name_systematic
; 
(E)-N-(2,4-difluorobenzylidene)-2,3,6-trifluoroaniline
;
_space_group_IT_number 15
_symmetry_cell_setting monoclinic
_symmetry_space_group_name_Hall '-C 2yc'
_symmetry_space_group_name_H-M 'C 1 2/c 1'
_atom_sites_solution_hydrogens geom
_atom_sites_solution_primary direct
_atom_sites_solution_secondary difmap
_cell_angle_alpha 90.00
_cell_angle_beta 110.593(5)
_cell_angle_gamma 90.00
_cell_formula_units_Z 24
_cell_length_a 26.110(2)
_cell_length_b 7.3243(5)
_cell_length_c 36.660(3)
_cell_measurement_reflns_used 25785
_cell_measurement_temperature 120(2)
_cell_measurement_theta_max 27.48
_cell_measurement_theta_min 2.91
_cell_volume 6562.8(9)
_computing_cell_refinement 'DENZO (Otwinowski & Minor, 1997) & COLLECT (Hooft, R.W.W., 1998)'
_computing_data_collection 'COLLECT (Hooft, R.W.W., 1998)'
_computing_data_reduction 'DENZO (Otwinowski & Minor, 1997) & COLLECT'
_computing_structure_refinement 'SHELXL-97 (Sheldrick, 1997)'
_computing_structure_solution 'SHELXS-97 (Sheldrick, 1990)'
_diffrn_ambient_temperature 120(2)
_diffrn_detector_area_resol_mean 9.091
_diffrn_measured_fraction_theta_full 0.975
_diffrn_measured_fraction_theta_max 0.975
_diffrn_measurement_device_type 'Bruker-Nonius Roper CCD camera on \k-goniostat'
_diffrn_measurement_method '\f & \w scans'
_diffrn_radiation_monochromator graphite
_diffrn_radiation_source 'fine-focus sealed tube'
_diffrn_radiation_type MoK\a
_diffrn_radiation_wavelength 0.71073
_diffrn_reflns_av_R_equivalents 0.2016
_diffrn_reflns_av_sigmaI/netI 0.2379
_diffrn_reflns_limit_h_max 33
_diffrn_reflns_limit_h_min -33
_diffrn_reflns_limit_k_max 9
_diffrn_reflns_limit_k_min -9
_diffrn_reflns_limit_l_max 47
_diffrn_reflns_limit_l_min -47
_diffrn_reflns_number 33806
_diffrn_reflns_theta_full 27.53
_diffrn_reflns_theta_max 27.53
_diffrn_reflns_theta_min 2.90
_exptl_absorpt_coefficient_mu 0.157
_exptl_absorpt_correction_T_max 0.9969
_exptl_absorpt_correction_T_min 0.9662
_exptl_absorpt_correction_type multi-scan
_exptl_absorpt_process_details 'SADABS 2007/2 (Sheldrick, G.M., 2007)'
_exptl_crystal_colour colourless
_exptl_crystal_density_diffrn 1.647
_exptl_crystal_density_method 'not measured'
_exptl_crystal_description plate
_exptl_crystal_F_000 3264
_exptl_crystal_size_max 0.22
_exptl_crystal_size_mid 0.19
_exptl_crystal_size_min 0.02
_refine_diff_density_max 0.342
_refine_diff_density_min -0.376
_refine_diff_density_rms 0.084
_refine_ls_extinction_method none
_refine_ls_goodness_of_fit_ref 1.028
_refine_ls_hydrogen_treatment constr
_refine_ls_matrix_type full
_refine_ls_number_parameters 514
_refine_ls_number_reflns 7380
_refine_ls_number_restraints 0
_refine_ls_restrained_S_all 1.028
_refine_ls_R_factor_all 0.2764
_refine_ls_R_factor_gt 0.0746
_refine_ls_shift/su_max 0.008
_refine_ls_shift/su_mean 0.002
_refine_ls_structure_factor_coef Fsqd
_refine_ls_weighting_details 'calc w=1/[\s^2^(Fo^2^)+(0.0100P)^2^+0.0000P] where P=(Fo^2^+2Fc^2^)/3'
_refine_ls_weighting_scheme calc
_refine_ls_wR_factor_gt 0.0994
_refine_ls_wR_factor_ref 0.1446
_reflns_number_gt 2375
_reflns_number_total 7380
_reflns_threshold_expression >2sigma(I)
_cod_data_source_file eCrystal-1313.cif
_cod_data_source_block 2010pa036
_cod_depositor_comments
;
Citation :
Adler, Philip D F and Threlfall, Terence L. and 
Tizzard, Graham J. and Coles, Simon J. (2010) 
University of Southampton, Crystal Structure Report Archive. 
(doi:10.5258/ecrystals/1313)

More at:
http://ecrystals.chem.soton.ac.uk/1313/

The following automatic conversions were performed:

'_symmetry_cell_setting' value 'Monoclinic' changed to 'monoclinic'
according to the built-in table from CIF Core dictionary named
'cif_core.dic' version 2.4.1 from 2010-06-29.

Automatic conversion script
Id: cif_fix_values 3392 2015-05-12 13:50:21Z andrius 
;
_cod_original_sg_symbol_H-M C2/c
_cod_database_code 1520458

loop_
_symmetry_equiv_pos_as_xyz
'x, y, z'
'-x, y, -z+1/2'
'x+1/2, y+1/2, z'
'-x+1/2, y+1/2, -z+1/2'
'-x, -y, -z'
'x, -y, z-1/2'
'-x+1/2, -y+1/2, -z'
'x+1/2, -y+1/2, z-1/2'

loop_
_atom_site_label
_atom_site_type_symbol
_atom_site_fract_x
_atom_site_fract_y
_atom_site_fract_z
_atom_site_U_iso_or_equiv
_atom_site_adp_type
_atom_site_occupancy
_atom_site_symmetry_multiplicity
_atom_site_calc_flag
_atom_site_refinement_flags
_atom_site_disorder_assembly
_atom_site_disorder_group
F105 F -0.11797(11) 0.4668(4) 0.11160(8) 0.0477(9) Uani 1 1 d . . .
F107 F -0.04686(11) 0.6577(3) 0.01704(7) 0.0361(8) Uani 1 1 d . . .
F110 F 0.20791(11) 0.5869(3) 0.00252(7) 0.0371(8) Uani 1 1 d . . .
F112 F 0.29097(11) 0.8387(3) 0.12771(7) 0.0378(8) Uani 1 1 d . . .
F113 F 0.20002(11) 0.7841(3) 0.14331(7) 0.0369(8) Uani 1 1 d . . .
N101 N 0.11042(17) 0.6124(5) 0.09275(11) 0.0286(11) Uani 1 1 d . . .
C101 C 0.0618(2) 0.6294(6) 0.06906(14) 0.0224(13) Uani 1 1 d . . .
H101 H 0.0558 0.6747 0.0436 0.027 Uiso 1 1 calc R . .
C102 C 0.0145(2) 0.5810(6) 0.07980(14) 0.0220(13) Uani 1 1 d . . .
C103 C 0.0214(2) 0.5209(6) 0.11750(13) 0.0273(13) Uani 1 1 d . . .
H103 H 0.0573 0.5058 0.1359 0.033 Uiso 1 1 calc R . .
C104 C -0.0229(2) 0.4830(6) 0.12841(15) 0.0293(14) Uani 1 1 d . . .
H104 H -0.0182 0.4432 0.1541 0.035 Uiso 1 1 calc R . .
C105 C -0.0741(2) 0.5048(6) 0.10088(16) 0.0296(14) Uani 1 1 d . . .
C106 C -0.0840(2) 0.5656(6) 0.06371(14) 0.0263(13) Uani 1 1 d . . .
H106 H -0.1201 0.5831 0.0457 0.032 Uiso 1 1 calc R . .
C107 C -0.0388(2) 0.5996(6) 0.05404(14) 0.0241(13) Uani 1 1 d . . .
C108 C 0.1547(2) 0.6536(6) 0.08082(14) 0.0221(13) Uani 1 1 d . . .
C109 C 0.1568(2) 0.6063(6) 0.04454(13) 0.0227(12) Uani 1 1 d . . .
H109 H 0.1260 0.5539 0.0250 0.027 Uiso 1 1 calc R . .
C110 C 0.2054(2) 0.6381(6) 0.03775(14) 0.0237(13) Uani 1 1 d . . .
C111 C 0.2515(2) 0.7150(6) 0.06439(14) 0.0261(13) Uani 1 1 d . . .
H111 H 0.2840 0.7343 0.0589 0.031 Uiso 1 1 calc R . .
C112 C 0.2470(2) 0.7619(6) 0.09956(15) 0.0271(14) Uani 1 1 d . . .
C113 C 0.2003(2) 0.7319(6) 0.10774(14) 0.0248(13) Uani 1 1 d . . .
F205 F 0.29449(11) 0.2392(3) 0.05406(8) 0.0400(8) Uani 1 1 d . . .
F207 F 0.20766(11) 0.2966(3) 0.14541(7) 0.0344(8) Uani 1 1 d . . .
F210 F -0.01679(11) -0.0804(3) 0.16639(7) 0.0403(8) Uani 1 1 d . . .
F212 F -0.12812(11) 0.1104(3) 0.04106(7) 0.0417(8) Uani 1 1 d . . .
F213 F -0.03969(11) 0.1610(3) 0.02130(8) 0.0379(8) Uani 1 1 d . . .
N201 N 0.06435(17) 0.0880(5) 0.07087(11) 0.0247(11) Uani 1 1 d . . .
C201 C 0.1091(2) 0.1557(6) 0.09423(13) 0.0241(13) Uani 1 1 d . . .
H201 H 0.1105 0.1952 0.1193 0.029 Uiso 1 1 calc R . .
C202 C 0.1574(2) 0.1743(6) 0.08398(14) 0.0232(13) Uani 1 1 d . . .
C203 C 0.1574(2) 0.1226(6) 0.04687(14) 0.0261(13) Uani 1 1 d . . .
H203 H 0.1251 0.0715 0.0285 0.031 Uiso 1 1 calc R . .
C204 C 0.2024(2) 0.1440(6) 0.03671(14) 0.0290(14) Uani 1 1 d . . .
H204 H 0.2016 0.1102 0.0115 0.035 Uiso 1 1 calc R . .
C205 C 0.2488(2) 0.2154(6) 0.06360(16) 0.0313(14) Uani 1 1 d . . .
C206 C 0.2529(2) 0.2636(6) 0.10091(15) 0.0263(13) Uani 1 1 d . . .
H206 H 0.2860 0.3082 0.1195 0.032 Uiso 1 1 calc R . .
C207 C 0.2062(2) 0.2430(6) 0.10938(14) 0.0245(13) Uani 1 1 d . . .
C208 C 0.0198(2) 0.0683(6) 0.08378(14) 0.0238(13) Uani 1 1 d . . .
C209 C 0.0243(2) 0.0048(6) 0.12097(14) 0.0264(13) Uani 1 1 d . . .
H209 H 0.0592 -0.0210 0.1398 0.032 Uiso 1 1 calc R . .
C210 C -0.0220(2) -0.0197(6) 0.12991(15) 0.0277(14) Uani 1 1 d . . .
C211 C -0.0739(2) 0.0122(6) 0.10437(14) 0.0308(14) Uani 1 1 d . . .
H211 H -0.1052 -0.0064 0.1114 0.037 Uiso 1 1 calc R . .
C212 C -0.0779(2) 0.0730(6) 0.06795(15) 0.0285(14) Uani 1 1 d . . .
C213 C -0.0327(2) 0.0986(6) 0.05771(14) 0.0296(14) Uani 1 1 d . . .
F305 F 0.45059(11) 0.1186(4) 0.21339(7) 0.0418(8) Uani 1 1 d . . .
F307 F 0.37554(11) 0.2524(3) 0.30930(7) 0.0352(8) Uani 1 1 d . . .
F310 F 0.14241(11) 0.0038(3) 0.33688(7) 0.0391(8) Uani 1 1 d . . .
F312 F 0.03562(11) 0.2633(3) 0.21645(7) 0.0382(8) Uani 1 1 d . . .
F313 F 0.12187(11) 0.2558(3) 0.19288(7) 0.0369(8) Uani 1 1 d . . .
N301 N 0.22155(17) 0.1155(5) 0.23820(10) 0.0251(11) Uani 1 1 d . . .
C301 C 0.2697(2) 0.1558(6) 0.26088(14) 0.0246(13) Uani 1 1 d . . .
H301 H 0.2751 0.1964 0.2866 0.030 Uiso 1 1 calc R . .
C302 C 0.3173(2) 0.1409(6) 0.24818(14) 0.0210(13) Uani 1 1 d . . .
C303 C 0.3120(2) 0.0806(6) 0.21110(14) 0.0244(13) Uani 1 1 d . . .
H303 H 0.2771 0.0430 0.1937 0.029 Uiso 1 1 calc R . .
C304 C 0.3561(2) 0.0743(6) 0.19910(14) 0.0275(13) Uani 1 1 d . . .
H304 H 0.3521 0.0351 0.1735 0.033 Uiso 1 1 calc R . .
C305 C 0.4066(2) 0.1268(6) 0.22526(15) 0.0271(13) Uani 1 1 d . . .
C306 C 0.4148(2) 0.1866(6) 0.26243(14) 0.0270(14) Uani 1 1 d . . .
H306 H 0.4498 0.2222 0.2799 0.032 Uiso 1 1 calc R . .
C307 C 0.3691(2) 0.1915(6) 0.27272(14) 0.0223(13) Uani 1 1 d . . .
C308 C 0.1785(2) 0.1258(6) 0.25319(14) 0.0220(13) Uani 1 1 d . . .
C309 C 0.1824(2) 0.0632(6) 0.29027(14) 0.0245(13) Uani 1 1 d . . .
H309 H 0.2162 0.0179 0.3078 0.029 Uiso 1 1 calc R . .
C310 C 0.1376(2) 0.0676(6) 0.30092(14) 0.0255(13) Uani 1 1 d . . .
C311 C 0.0868(2) 0.1332(6) 0.27751(14) 0.0262(13) Uani 1 1 d . . .
H311 H 0.0562 0.1363 0.2858 0.031 Uiso 1 1 calc R . .
C312 C 0.0840(2) 0.1938(6) 0.24119(15) 0.0275(14) Uani 1 1 d . . .
C313 C 0.1278(2) 0.1904(6) 0.22878(15) 0.0230(13) Uani 1 1 d . . .

loop_
_atom_site_aniso_label
_atom_site_aniso_U_11
_atom_site_aniso_U_22
_atom_site_aniso_U_33
_atom_site_aniso_U_23
_atom_site_aniso_U_13
_atom_site_aniso_U_12
F105 0.033(2) 0.066(2) 0.053(2) 0.0003(16) 0.0261(18) -0.0048(16)
F107 0.028(2) 0.0532(19) 0.0246(18) 0.0071(14) 0.0065(16) 0.0009(14)
F110 0.038(2) 0.0471(18) 0.0286(18) -0.0050(15) 0.0150(16) 0.0004(15)
F112 0.0297(19) 0.0482(18) 0.0325(19) -0.0040(14) 0.0072(16) -0.0108(15)
F113 0.039(2) 0.0478(19) 0.0210(18) -0.0064(14) 0.0067(16) -0.0082(15)
N101 0.029(3) 0.032(3) 0.025(3) 0.006(2) 0.010(2) -0.002(2)
C101 0.025(3) 0.020(3) 0.018(3) 0.000(2) 0.003(3) -0.002(2)
C102 0.020(3) 0.017(3) 0.027(3) -0.004(2) 0.004(3) -0.006(2)
C103 0.034(4) 0.032(3) 0.013(3) -0.003(2) 0.004(3) 0.010(3)
C104 0.038(4) 0.023(3) 0.032(3) 0.003(3) 0.019(3) 0.003(3)
C105 0.020(4) 0.035(3) 0.038(4) -0.004(3) 0.015(3) -0.006(3)
C106 0.022(3) 0.030(3) 0.023(3) 0.000(3) 0.004(3) 0.005(3)
C107 0.031(4) 0.027(3) 0.014(3) 0.001(3) 0.007(3) 0.004(3)
C108 0.021(3) 0.027(3) 0.016(3) 0.002(2) 0.002(3) 0.001(2)
C109 0.023(3) 0.026(3) 0.019(3) 0.004(2) 0.007(3) 0.000(2)
C110 0.033(4) 0.024(3) 0.016(3) 0.000(2) 0.011(3) 0.002(3)
C111 0.027(4) 0.029(3) 0.026(3) 0.007(3) 0.012(3) 0.001(3)
C112 0.023(3) 0.027(3) 0.019(3) -0.001(3) -0.008(3) -0.003(3)
C113 0.025(3) 0.034(3) 0.012(3) 0.005(3) 0.002(3) -0.001(3)
F205 0.0267(19) 0.0502(19) 0.047(2) 0.0007(15) 0.0176(17) 0.0027(15)
F207 0.0318(19) 0.0463(19) 0.0232(18) -0.0017(14) 0.0074(16) -0.0023(14)
F210 0.053(2) 0.0449(18) 0.0287(18) 0.0094(15) 0.0211(17) 0.0012(16)
F212 0.031(2) 0.060(2) 0.0305(18) 0.0043(15) 0.0065(16) -0.0003(16)
F213 0.035(2) 0.0516(19) 0.0236(18) 0.0065(14) 0.0064(16) 0.0043(15)
N201 0.026(3) 0.025(3) 0.022(3) 0.000(2) 0.008(2) 0.004(2)
C201 0.027(4) 0.022(3) 0.014(3) 0.001(2) -0.004(3) 0.001(2)
C202 0.026(3) 0.021(3) 0.021(3) -0.002(2) 0.006(3) 0.004(2)
C203 0.029(3) 0.017(3) 0.028(3) -0.001(3) 0.005(3) -0.001(3)
C204 0.031(4) 0.031(3) 0.024(3) 0.001(3) 0.008(3) 0.000(3)
C205 0.027(4) 0.027(3) 0.040(4) 0.006(3) 0.013(3) 0.000(3)
C206 0.016(3) 0.031(3) 0.030(4) 0.005(3) 0.006(3) -0.004(2)
C207 0.033(4) 0.024(3) 0.015(3) -0.001(3) 0.007(3) 0.003(3)
C208 0.033(4) 0.018(3) 0.020(3) -0.004(2) 0.009(3) -0.002(3)
C209 0.026(3) 0.025(3) 0.028(3) 0.001(3) 0.009(3) -0.002(2)
C210 0.044(4) 0.023(3) 0.019(3) 0.000(3) 0.015(3) 0.000(3)
C211 0.039(4) 0.036(3) 0.023(3) -0.003(3) 0.017(3) -0.007(3)
C212 0.016(3) 0.034(3) 0.025(4) -0.002(3) -0.006(3) 0.002(3)
C213 0.039(4) 0.040(4) 0.008(3) 0.008(3) 0.005(3) -0.001(3)
F305 0.031(2) 0.060(2) 0.0403(19) -0.0036(15) 0.0199(17) -0.0046(16)
F307 0.0292(19) 0.0497(19) 0.0229(18) -0.0091(15) 0.0043(15) -0.0036(15)
F310 0.039(2) 0.0519(18) 0.0308(18) 0.0141(15) 0.0172(16) 0.0032(15)
F312 0.0258(19) 0.0465(18) 0.0381(19) 0.0069(15) 0.0061(16) 0.0038(15)
F313 0.036(2) 0.0482(19) 0.0225(18) 0.0034(15) 0.0054(15) 0.0021(15)
N301 0.027(3) 0.023(2) 0.023(3) 0.002(2) 0.006(2) 0.001(2)
C301 0.036(4) 0.022(3) 0.018(3) 0.001(2) 0.011(3) 0.000(3)
C302 0.025(3) 0.018(3) 0.019(3) 0.002(2) 0.007(3) 0.004(2)
C303 0.027(3) 0.021(3) 0.024(3) 0.000(2) 0.008(3) -0.001(2)
C304 0.031(4) 0.030(3) 0.022(3) -0.002(3) 0.010(3) -0.004(3)
C305 0.025(4) 0.032(3) 0.025(3) -0.005(3) 0.011(3) -0.006(3)
C306 0.020(4) 0.032(3) 0.026(4) -0.003(3) 0.004(3) -0.007(2)
C307 0.034(4) 0.020(3) 0.008(3) -0.004(2) 0.001(3) -0.001(3)
C308 0.021(3) 0.020(3) 0.025(3) -0.003(2) 0.007(3) 0.000(2)
C309 0.027(3) 0.024(3) 0.022(3) 0.002(2) 0.007(3) 0.002(2)
C310 0.032(4) 0.019(3) 0.026(4) 0.004(3) 0.011(3) -0.002(3)
C311 0.026(4) 0.027(3) 0.028(3) 0.000(3) 0.012(3) -0.001(3)
C312 0.019(4) 0.027(3) 0.029(4) -0.001(3) -0.001(3) 0.002(3)
C313 0.023(3) 0.023(3) 0.021(3) 0.005(2) 0.004(3) 0.002(2)

loop_
_atom_type_symbol
_atom_type_description
_atom_type_scat_dispersion_real
_atom_type_scat_dispersion_imag
_atom_type_scat_source
C C 0.0033 0.0016 'International Tables Vol C Tables 4.2.6.8 and 6.1.1.4'
H H 0.0000 0.0000 'International Tables Vol C Tables 4.2.6.8 and 6.1.1.4'
F F 0.0171 0.0103 'International Tables Vol C Tables 4.2.6.8 and 6.1.1.4'
N N 0.0061 0.0033 'International Tables Vol C Tables 4.2.6.8 and 6.1.1.4'

loop_
_geom_angle_atom_site_label_1
_geom_angle_atom_site_label_2
_geom_angle_atom_site_label_3
_geom_angle
_geom_angle_site_symmetry_1
_geom_angle_site_symmetry_3
C101 N101 C108 120.1(4) . .
N101 C101 C102 121.9(5) . .
N101 C101 H101 119.1 . .
C102 C101 H101 119.1 . .
C107 C102 C103 116.9(5) . .
C107 C102 C101 122.1(5) . .
C103 C102 C101 120.9(5) . .
C104 C103 C102 121.4(5) . .
C104 C103 H103 119.3 . .
C102 C103 H103 119.3 . .
C105 C104 C103 117.6(5) . .
C105 C104 H104 121.2 . .
C103 C104 H104 121.2 . .
F105 C105 C104 117.6(5) . .
F105 C105 C106 118.0(5) . .
C104 C105 C106 124.4(5) . .
C107 C106 C105 116.0(5) . .
C107 C106 H106 122.0 . .
C105 C106 H106 122.0 . .
F107 C107 C106 117.9(5) . .
F107 C107 C102 118.4(5) . .
C106 C107 C102 123.7(5) . .
C113 C108 C109 118.3(5) . .
C113 C108 N101 117.7(5) . .
C109 C108 N101 123.7(5) . .
C108 C109 C110 118.1(5) . .
C108 C109 H109 121.0 . .
C110 C109 H109 121.0 . .
F110 C110 C111 117.5(5) . .
F110 C110 C109 118.1(4) . .
C111 C110 C109 124.4(5) . .
C110 C111 C112 115.2(5) . .
C110 C111 H111 122.4 . .
C112 C111 H111 122.4 . .
F112 C112 C113 118.4(5) . .
F112 C112 C111 118.9(5) . .
C113 C112 C111 122.6(5) . .
F113 C113 C112 118.0(5) . .
F113 C113 C108 120.6(5) . .
C112 C113 C108 121.4(5) . .
C201 N201 C208 118.8(4) . .
N201 C201 C202 122.5(5) . .
N201 C201 H201 118.7 . .
C202 C201 H201 118.7 . .
C207 C202 C203 115.8(5) . .
C207 C202 C201 122.8(5) . .
C203 C202 C201 121.3(5) . .
C204 C203 C202 121.6(5) . .
C204 C203 H203 119.2 . .
C202 C203 H203 119.2 . .
C203 C204 C205 118.6(5) . .
C203 C204 H204 120.7 . .
C205 C204 H204 120.7 . .
F205 C205 C204 119.7(5) . .
F205 C205 C206 116.7(5) . .
C204 C205 C206 123.5(5) . .
C207 C206 C205 115.6(5) . .
C207 C206 H206 122.2 . .
C205 C206 H206 122.2 . .
F207 C207 C206 117.7(5) . .
F207 C207 C202 117.5(5) . .
C206 C207 C202 124.8(5) . .
C213 C208 C209 116.4(5) . .
C213 C208 N201 119.0(5) . .
C209 C208 N201 124.3(5) . .
C210 C209 C208 119.8(5) . .
C210 C209 H209 120.1 . .
C208 C209 H209 120.1 . .
C211 C210 C209 123.9(5) . .
C211 C210 F210 117.2(5) . .
C209 C210 F210 118.9(5) . .
C210 C211 C212 115.9(5) . .
C210 C211 H211 122.0 . .
C212 C211 H211 122.0 . .
F212 C212 C213 118.5(5) . .
F212 C212 C211 119.5(5) . .
C213 C212 C211 122.1(5) . .
F213 C213 C212 118.9(5) . .
F213 C213 C208 119.3(5) . .
C212 C213 C208 121.8(5) . .
C301 N301 C308 118.1(4) . .
N301 C301 C302 121.6(5) . .
N301 C301 H301 119.2 . .
C302 C301 H301 119.2 . .
C307 C302 C303 117.3(5) . .
C307 C302 C301 120.9(5) . .
C303 C302 C301 121.8(5) . .
C304 C303 C302 121.3(5) . .
C304 C303 H303 119.4 . .
C302 C303 H303 119.4 . .
C303 C304 C305 118.1(5) . .
C303 C304 H304 120.9 . .
C305 C304 H304 120.9 . .
F305 C305 C306 118.3(5) . .
F305 C305 C304 118.0(5) . .
C306 C305 C304 123.6(5) . .
C307 C306 C305 115.7(5) . .
C307 C306 H306 122.1 . .
C305 C306 H306 122.1 . .
F307 C307 C306 117.4(5) . .
F307 C307 C302 118.6(5) . .
C306 C307 C302 124.0(5) . .
C313 C308 C309 117.6(5) . .
C313 C308 N301 118.2(5) . .
C309 C308 N301 124.1(4) . .
C310 C309 C308 119.6(5) . .
C310 C309 H309 120.2 . .
C308 C309 H309 120.2 . .
C309 C310 F310 118.3(5) . .
C309 C310 C311 124.3(5) . .
F310 C310 C311 117.4(5) . .
C310 C311 C312 115.0(5) . .
C310 C311 H311 122.5 . .
C312 C311 H311 122.5 . .
F312 C312 C313 118.1(5) . .
F312 C312 C311 118.8(5) . .
C313 C312 C311 123.2(5) . .
F313 C313 C312 119.4(5) . .
F313 C313 C308 120.1(5) . .
C312 C313 C308 120.4(5) . .

loop_
_geom_bond_atom_site_label_1
_geom_bond_atom_site_label_2
_geom_bond_distance
_geom_bond_site_symmetry_2
F105 C105 1.364(5) .
F107 C107 1.365(5) .
F110 C110 1.369(5) .
F112 C112 1.366(5) .
F113 C113 1.362(5) .
N101 C101 1.267(5) .
N101 C108 1.406(6) .
C101 C102 1.466(6) .
C101 H101 0.9500 .
C102 C107 1.386(6) .
C102 C103 1.401(6) .
C103 C104 1.378(7) .
C103 H103 0.9500 .
C104 C105 1.372(6) .
C104 H104 0.9500 .
C105 C106 1.369(6) .
C106 C107 1.371(6) .
C106 H106 0.9500 .
C108 C113 1.376(6) .
C108 C109 1.393(6) .
C109 C110 1.397(6) .
C109 H109 0.9500 .
C110 C111 1.375(6) .
C111 C112 1.378(6) .
C111 H111 0.9500 .
C112 C113 1.371(6) .
F205 C205 1.367(5) .
F207 C207 1.366(5) .
F210 C210 1.370(5) .
F212 C212 1.363(5) .
F213 C213 1.361(5) .
N201 C201 1.281(5) .
N201 C208 1.408(6) .
C201 C202 1.445(6) .
C201 H201 0.9500 .
C202 C207 1.382(6) .
C202 C203 1.412(6) .
C203 C204 1.362(6) .
C203 H203 0.9500 .
C204 C205 1.369(6) .
C204 H204 0.9500 .
C205 C206 1.380(6) .
C206 C207 1.368(6) .
C206 H206 0.9500 .
C208 C213 1.386(6) .
C208 C209 1.407(6) .
C209 C210 1.369(7) .
C209 H209 0.9500 .
C210 C211 1.370(6) .
C211 C212 1.376(6) .
C211 H211 0.9500 .
C212 C213 1.371(7) .
F305 C305 1.366(5) .
F307 C307 1.367(5) .
F310 C310 1.362(5) .
F312 C312 1.369(5) .
F313 C313 1.357(5) .
N301 C301 1.274(5) .
N301 C308 1.417(6) .
C301 C302 1.476(6) .
C301 H301 0.9500 .
C302 C307 1.387(6) .
C302 C303 1.389(6) .
C303 C304 1.370(6) .
C303 H303 0.9500 .
C304 C305 1.384(6) .
C304 H304 0.9500 .
C305 C306 1.374(6) .
C306 C307 1.371(6) .
C306 H306 0.9500 .
C308 C313 1.394(6) .
C308 C309 1.404(6) .
C309 C310 1.358(6) .
C309 H309 0.9500 .
C310 C311 1.387(6) .
C311 C312 1.381(6) .
C311 H311 0.9500 .
C312 C313 1.371(7) .

loop_
_geom_torsion_atom_site_label_1
_geom_torsion_atom_site_label_2
_geom_torsion_atom_site_label_3
_geom_torsion_atom_site_label_4
_geom_torsion
_geom_torsion_site_symmetry_1
_geom_torsion_site_symmetry_2
_geom_torsion_site_symmetry_3
_geom_torsion_site_symmetry_4
C108 N101 C101 C102 177.5(4) . . . .
N101 C101 C102 C107 179.9(4) . . . .
N101 C101 C102 C103 2.7(7) . . . .
C107 C102 C103 C104 -0.4(7) . . . .
C101 C102 C103 C104 177.0(4) . . . .
C102 C103 C104 C105 0.6(7) . . . .
C103 C104 C105 F105 179.8(4) . . . .
C103 C104 C105 C106 -1.6(7) . . . .
F105 C105 C106 C107 -179.1(4) . . . .
C104 C105 C106 C107 2.3(7) . . . .
C105 C106 C107 F107 179.0(4) . . . .
C105 C106 C107 C102 -2.0(7) . . . .
C103 C102 C107 F107 -179.9(4) . . . .
C101 C102 C107 F107 2.7(7) . . . .
C103 C102 C107 C106 1.2(7) . . . .
C101 C102 C107 C106 -176.2(4) . . . .
C101 N101 C108 C113 144.4(4) . . . .
C101 N101 C108 C109 -41.0(7) . . . .
C113 C108 C109 C110 1.1(7) . . . .
N101 C108 C109 C110 -173.5(4) . . . .
C108 C109 C110 F110 178.2(4) . . . .
C108 C109 C110 C111 -0.7(7) . . . .
F110 C110 C111 C112 -179.2(4) . . . .
C109 C110 C111 C112 -0.3(7) . . . .
C110 C111 C112 F112 179.8(4) . . . .
C110 C111 C112 C113 0.9(7) . . . .
F112 C112 C113 F113 1.4(7) . . . .
C111 C112 C113 F113 -179.7(4) . . . .
F112 C112 C113 C108 -179.4(4) . . . .
C111 C112 C113 C108 -0.5(8) . . . .
C109 C108 C113 F113 178.6(4) . . . .
N101 C108 C113 F113 -6.5(7) . . . .
C109 C108 C113 C112 -0.6(7) . . . .
N101 C108 C113 C112 174.3(4) . . . .
C208 N201 C201 C202 177.6(4) . . . .
N201 C201 C202 C207 -178.3(4) . . . .
N201 C201 C202 C203 1.7(7) . . . .
C207 C202 C203 C204 -1.6(7) . . . .
C201 C202 C203 C204 178.3(4) . . . .
C202 C203 C204 C205 0.9(7) . . . .
C203 C204 C205 F205 -179.7(4) . . . .
C203 C204 C205 C206 1.4(7) . . . .
F205 C205 C206 C207 178.3(4) . . . .
C204 C205 C206 C207 -2.7(7) . . . .
C205 C206 C207 F207 -177.2(4) . . . .
C205 C206 C207 C202 1.8(7) . . . .
C203 C202 C207 F207 179.2(4) . . . .
C201 C202 C207 F207 -0.7(7) . . . .
C203 C202 C207 C206 0.2(7) . . . .
C201 C202 C207 C206 -179.8(4) . . . .
C201 N201 C208 C213 143.2(4) . . . .
C201 N201 C208 C209 -42.2(6) . . . .
C213 C208 C209 C210 -1.4(7) . . . .
N201 C208 C209 C210 -176.1(4) . . . .
C208 C209 C210 C211 0.7(7) . . . .
C208 C209 C210 F210 -179.5(4) . . . .
C209 C210 C211 C212 -0.2(7) . . . .
F210 C210 C211 C212 -180.0(4) . . . .
C210 C211 C212 F212 -179.0(4) . . . .
C210 C211 C212 C213 0.5(7) . . . .
F212 C212 C213 F213 0.3(7) . . . .
C211 C212 C213 F213 -179.3(4) . . . .
F212 C212 C213 C208 178.2(4) . . . .
C211 C212 C213 C208 -1.3(8) . . . .
C209 C208 C213 F213 179.7(4) . . . .
N201 C208 C213 F213 -5.3(7) . . . .
C209 C208 C213 C212 1.7(7) . . . .
N201 C208 C213 C212 176.7(4) . . . .
C308 N301 C301 C302 177.2(4) . . . .
N301 C301 C302 C307 177.6(4) . . . .
N301 C301 C302 C303 -0.6(7) . . . .
C307 C302 C303 C304 -1.0(7) . . . .
C301 C302 C303 C304 177.3(4) . . . .
C302 C303 C304 C305 1.1(7) . . . .
C303 C304 C305 F305 179.3(4) . . . .
C303 C304 C305 C306 -0.7(7) . . . .
F305 C305 C306 C307 -179.9(4) . . . .
C304 C305 C306 C307 0.2(7) . . . .
C305 C306 C307 F307 -179.2(4) . . . .
C305 C306 C307 C302 0.0(7) . . . .
C303 C302 C307 F307 179.6(4) . . . .
C301 C302 C307 F307 1.2(6) . . . .
C303 C302 C307 C306 0.5(7) . . . .
C301 C302 C307 C306 -177.9(4) . . . .
C301 N301 C308 C313 142.2(4) . . . .
C301 N301 C308 C309 -42.5(7) . . . .
C313 C308 C309 C310 -0.1(7) . . . .
N301 C308 C309 C310 -175.5(4) . . . .
C308 C309 C310 F310 179.2(4) . . . .
C308 C309 C310 C311 -0.8(7) . . . .
C309 C310 C311 C312 0.9(7) . . . .
F310 C310 C311 C312 -179.1(4) . . . .
C310 C311 C312 F312 -179.0(4) . . . .
C310 C311 C312 C313 -0.1(7) . . . .
F312 C312 C313 F313 0.2(7) . . . .
C311 C312 C313 F313 -178.7(4) . . . .
F312 C312 C313 C308 178.2(4) . . . .
C311 C312 C313 C308 -0.8(8) . . . .
C309 C308 C313 F313 178.8(4) . . . .
N301 C308 C313 F313 -5.5(6) . . . .
C309 C308 C313 C312 0.8(7) . . . .
N301 C308 C313 C312 176.5(4) . . . .
